data_7135502
loop_
_publ_author_name
'Wang, Cheng'
'Zhang, Qiang'
'Qin, Sisi'
'Lai, Zhimin'
'Liang, Taoyuan'
'Huang, Guan'
'Zhao, Shuangliang'
'Zhang, Zhuan'

_publ_section_title
;
 Time-dependent Rh(III)-catalyzed chemodivergent reactions of
 2-pyridylthiophenes with nitroalkenes.
;
_journal_issue 5
_journal_name_full 'Chemical communications (Cambridge, England)'
_journal_page_first 1614
_journal_page_last 1617
_journal_paper_doi 10.1039/d5cc06419h
_journal_volume 62
_journal_year 2026
_chemical_formula_moiety 'C17 H13 N O2 S'
_chemical_formula_sum 'C17 H13 N O2 S'
_chemical_formula_weight 295.34
_space_group_crystal_system monoclinic
_space_group_IT_number 14
_space_group_name_Hall '-P 2ybc'
_space_group_name_H-M_alt 'P 1 21/c 1'
_atom_sites_solution_hydrogens geom
_atom_sites_solution_primary dual
_audit_creation_date 2023-05-19
_audit_creation_method
;
Olex2 1.5
(compiled 2023.03.06 svn.rbb2c1857 for OlexSys, GUI svn.r6748)
;
_audit_update_record
;
2025-08-04 deposited with the CCDC.	2025-12-16 downloaded from the CCDC.
;
_cell_angle_alpha 90
_cell_angle_beta 111.41(2)
_cell_angle_gamma 90
_cell_formula_units_Z 4
_cell_length_a 9.5107(18)
_cell_length_b 14.457(2)
_cell_length_c 11.2450(18)
_cell_measurement_reflns_used 3384
_cell_measurement_temperature 298
_cell_measurement_theta_max 28.7530
_cell_measurement_theta_min 4.0080
_cell_volume 1439.4(5)
_computing_cell_refinement 'CrysAlisPro 1.171.38.41 (Rigaku OD, 2015)'
_computing_data_collection 'CrysAlisPro 1.171.38.41 (Rigaku OD, 2015)'
_computing_data_reduction 'CrysAlisPro 1.171.38.41 (Rigaku OD, 2015)'
_computing_molecular_graphics 'Olex2 1.5 (Dolomanov et al., 2009)'
_computing_publication_material 'Olex2 1.5 (Dolomanov et al., 2009)'
_computing_structure_refinement 'SHELXL 2018/3 (Sheldrick, 2015)'
_computing_structure_solution 'SHELXT 2018/2 (Sheldrick, 2018)'
_diffrn_ambient_temperature 298
_diffrn_detector 'CCD plate'
_diffrn_detector_area_resol_mean 8.0606
_diffrn_detector_type Eos
_diffrn_measured_fraction_theta_full 0.998
_diffrn_measured_fraction_theta_max 0.868
_diffrn_measurement_details
;
List of Runs (angles in degrees, time in seconds):

  # Type    Start    End  Width  t~exp~   \w     \q     \k     \f   Frames
#--------------------------------------------------------------------------
  1  \w    -10.00  80.00   1.00    2.00    --   15.81  77.00   0.00   90
  2  \w     21.00  46.00   1.00    2.00    --  -16.59  77.00   0.00   25
  3  \w      3.00  45.00   1.00    2.00    --  -16.59  77.00 -60.00   42
  4  \w     15.00  67.00   1.00    2.00    --   15.81  77.00-180.00   52
  5  \w    -41.00  47.00   1.00    2.00    --  -16.59  77.00-120.00   88
  6  \w     -8.00  61.00   1.00    2.00    --   15.81  77.00 120.00   69
;
_diffrn_measurement_device 'four-circle diffractometer'
_diffrn_measurement_device_type 'Xcalibur, Eos, Gemini'
_diffrn_measurement_method '\w scans'
_diffrn_orient_matrix_type 'CrysAlisPro convention (1999,Acta A55,543-557)'
_diffrn_orient_matrix_UB_11 0.0262265000
_diffrn_orient_matrix_UB_12 -0.0370580000
_diffrn_orient_matrix_UB_13 0.0443348000
_diffrn_orient_matrix_UB_21 -0.0754655000
_diffrn_orient_matrix_UB_22 -0.0105621000
_diffrn_orient_matrix_UB_23 -0.0074804000
_diffrn_orient_matrix_UB_31 -0.0053100000
_diffrn_orient_matrix_UB_32 -0.0304293000
_diffrn_orient_matrix_UB_33 -0.0507664000
_diffrn_radiation_monochromator graphite
_diffrn_radiation_probe x-ray
_diffrn_radiation_type 'Mo K\a'
_diffrn_radiation_wavelength 0.71073
_diffrn_reflns_av_R_equivalents 0.0475
_diffrn_reflns_av_unetI/netI 0.0556
_diffrn_reflns_Laue_measured_fraction_full 0.998
_diffrn_reflns_Laue_measured_fraction_max 0.868
_diffrn_reflns_limit_h_max 12
_diffrn_reflns_limit_h_min -12
_diffrn_reflns_limit_k_max 18
_diffrn_reflns_limit_k_min -18
_diffrn_reflns_limit_l_max 15
_diffrn_reflns_limit_l_min -14
_diffrn_reflns_number 10266
_diffrn_reflns_point_group_measured_fraction_full 0.998
_diffrn_reflns_point_group_measured_fraction_max 0.868
_diffrn_reflns_theta_full 25.242
_diffrn_reflns_theta_max 29.591
_diffrn_reflns_theta_min 3.639
_diffrn_source 'fine-focus sealed X-ray tube'
_diffrn_source_type 'Enhance (Mo) X-ray Source'
_exptl_absorpt_coefficient_mu 0.228
_exptl_absorpt_correction_T_max 1.00000
_exptl_absorpt_correction_T_min 0.09799
_exptl_absorpt_correction_type multi-scan
_exptl_absorpt_process_details
;
CrysAlisPro 1.171.38.41 (Rigaku Oxford Diffraction, 2015)
Empirical absorption correction using spherical harmonics,
 implemented in SCALE3 ABSPACK scaling algorithm.
;
_exptl_crystal_density_diffrn 1.363
_exptl_crystal_description block
_exptl_crystal_F_000 616
_exptl_crystal_size_max 0.3
_exptl_crystal_size_mid 0.2
_exptl_crystal_size_min 0.1
_refine_diff_density_max 0.239
_refine_diff_density_min -0.262
_refine_diff_density_rms 0.049
_refine_ls_extinction_coef 0.019(2)
_refine_ls_extinction_expression Fc^*^=kFc[1+0.001xFc^2^\l^3^/sin(2\q)]^-1/4^
_refine_ls_extinction_method 'SHELXL-2018/3 (Sheldrick 2018)'
_refine_ls_goodness_of_fit_ref 1.033
_refine_ls_hydrogen_treatment constr
_refine_ls_matrix_type full
_refine_ls_number_parameters 192
_refine_ls_number_reflns 3518
_refine_ls_number_restraints 0
_refine_ls_restrained_S_all 1.033
_refine_ls_R_factor_all 0.0827
_refine_ls_R_factor_gt 0.0519
_refine_ls_shift/su_max 0.001
_refine_ls_shift/su_mean 0.000
_refine_ls_structure_factor_coef Fsqd
_refine_ls_weighting_details 'w=1/[\s^2^(Fo^2^)+(0.0572P)^2^+0.0887P] where P=(Fo^2^+2Fc^2^)/3'
_refine_ls_weighting_scheme calc
_refine_ls_wR_factor_gt 0.1149
_refine_ls_wR_factor_ref 0.1342
_reflns_Friedel_coverage 0.000
_reflns_number_gt 2395
_reflns_number_total 3518
_reflns_threshold_expression 'I > 2\s(I)'
_cod_data_source_file d5cc06419h2.cif
_cod_data_source_block exp_13083
_cod_database_code 7135502
_shelx_shelxl_version_number 2018/3
_shelx_space_group_comment
;
The symmetry employed for this shelxl refinement is uniquely defined
by the following loop, which should always be used as a source of
symmetry information in preference to the above space-group names.
They are only intended as comments.
;
_shelx_estimated_absorpt_t_max 0.978
_shelx_estimated_absorpt_t_min 0.935
_olex2_refinement_description
;
1. Fixed Uiso
 At 1.2 times of:
  All C(H) groups
 At 1.5 times of:
  All C(H,H,H) groups
2.a Aromatic/amide H refined with riding coordinates:
 C12(H12), C4(H4), C3(H3), C13(H13), C16(H16), C2(H2), C15(H15), C8(H8),
 C1(H1), C9(H9)
2.b Idealised Me refined as rotating group:
 C17(H17A,H17B,H17C)
;
_olex2_submission_special_instructions 'No special instructions were received'
_oxdiff_exptl_absorpt_empirical_details
;
Empirical correction (ABSPACK) includes:
- Absorption correction using spherical harmonics
- Frame scaling
;
_oxdiff_exptl_absorpt_empirical_full_max 8.788
_oxdiff_exptl_absorpt_empirical_full_min 0.642

loop_
_space_group_symop_operation_xyz
'x, y, z'
'-x, y+1/2, -z+1/2'
'-x, -y, -z'
'x, -y-1/2, z-1/2'

loop_
_atom_site_label
_atom_site_type_symbol
_atom_site_fract_x
_atom_site_fract_y
_atom_site_fract_z
_atom_site_U_iso_or_equiv
_atom_site_adp_type
_atom_site_occupancy
_atom_site_site_symmetry_order
_atom_site_calc_flag
_atom_site_refinement_flags_posn
_atom_site_refinement_flags_adp
_atom_site_refinement_flags_occupancy
_atom_site_disorder_assembly
_atom_site_disorder_group
S1 S 0.34922(6) 0.41527(4) 0.28004(5) 0.0503(2) Uani 1 1 d . . . . .
O1 O 0.02877(18) 0.28609(12) 0.47809(15) 0.0643(5) Uani 1 1 d . . . . .
O2 O 0.2921(2) 0.49979(11) 0.99557(14) 0.0682(5) Uani 1 1 d . . . . .
N1 N 0.60340(18) 0.37259(13) 0.50713(16) 0.0481(5) Uani 1 1 d . . . . .
C5 C 0.4762(2) 0.34347(13) 0.51990(16) 0.0342(4) Uani 1 1 d . . . . .
C11 C 0.1806(2) 0.38650(13) 0.63725(17) 0.0341(4) Uani 1 1 d . . . . .
C7 C 0.1898(2) 0.37531(14) 0.41178(17) 0.0380(5) Uani 1 1 d . . . . .
C12 C 0.2593(2) 0.46882(13) 0.66466(17) 0.0367(5) Uani 1 1 d . . . . .
H12 H 0.286135 0.497451 0.601967 0.044 Uiso 1 1 calc R U . . .
C6 C 0.3373(2) 0.37452(13) 0.41970(16) 0.0353(4) Uani 1 1 d . . . . .
C4 C 0.4792(2) 0.28657(13) 0.61954(18) 0.0397(5) Uani 1 1 d . . . . .
H4 H 0.389723 0.263731 0.623693 0.048 Uiso 1 1 calc R U . . .
C3 C 0.6152(2) 0.26399(15) 0.71234(18) 0.0446(5) Uani 1 1 d . . . . .
H3 H 0.618930 0.227113 0.781182 0.053 Uiso 1 1 calc R U . . .
C10 C 0.1286(2) 0.34397(14) 0.50937(19) 0.0399(5) Uani 1 1 d . . . . .
C13 C 0.2988(2) 0.50931(14) 0.78311(18) 0.0409(5) Uani 1 1 d . . . . .
H13 H 0.350952 0.565130 0.800286 0.049 Uiso 1 1 calc R U . . .
C16 C 0.1443(2) 0.34307(14) 0.73297(19) 0.0411(5) Uani 1 1 d . . . . .
H16 H 0.092522 0.287106 0.716277 0.049 Uiso 1 1 calc R U . . .
C14 C 0.2597(2) 0.46582(15) 0.87650(18) 0.0435(5) Uani 1 1 d . . . . .
C2 C 0.7451(2) 0.29653(16) 0.7020(2) 0.0513(6) Uani 1 1 d . . . . .
H2 H 0.838887 0.283646 0.764288 0.062 Uiso 1 1 calc R U . . .
C15 C 0.1845(2) 0.38240(15) 0.85113(19) 0.0471(5) Uani 1 1 d . . . . .
H15 H 0.160965 0.352725 0.914857 0.056 Uiso 1 1 calc R U . . .
C8 C 0.0906(2) 0.40776(16) 0.2932(2) 0.0522(6) Uani 1 1 d . . . . .
H8 H -0.013206 0.412249 0.272144 0.063 Uiso 1 1 calc R U . . .
C1 C 0.7328(2) 0.34884(17) 0.5969(2) 0.0569(6) Uani 1 1 d . . . . .
H1 H 0.821496 0.368904 0.588234 0.068 Uiso 1 1 calc R U . . .
C9 C 0.1602(3) 0.43171(18) 0.2130(2) 0.0592(7) Uani 1 1 d . . . . .
H9 H 0.110699 0.454479 0.130895 0.071 Uiso 1 1 calc R U . . .
C17 C 0.3449(4) 0.59168(17) 1.0226(2) 0.0785(9) Uani 1 1 d . . . . .
H17A H 0.266439 0.633798 0.975133 0.118 Uiso 1 1 calc R U . . .
H17B H 0.431202 0.600200 0.998825 0.118 Uiso 1 1 calc R U . . .
H17C H 0.372852 0.603458 1.112363 0.118 Uiso 1 1 calc R U . . .

loop_
_atom_site_aniso_label
_atom_site_aniso_U_11
_atom_site_aniso_U_22
_atom_site_aniso_U_33
_atom_site_aniso_U_23
_atom_site_aniso_U_13
_atom_site_aniso_U_12
S1 0.0534(4) 0.0670(4) 0.0368(3) 0.0095(2) 0.0238(3) 0.0118(3)
O1 0.0566(10) 0.0819(12) 0.0614(10) -0.0247(9) 0.0298(8) -0.0293(9)
O2 0.1125(14) 0.0628(11) 0.0353(8) -0.0058(8) 0.0340(9) -0.0139(10)
N1 0.0354(9) 0.0665(13) 0.0444(10) 0.0084(9) 0.0172(8) 0.0017(8)
C5 0.0343(10) 0.0378(11) 0.0325(9) -0.0022(8) 0.0148(8) 0.0029(8)
C11 0.0296(9) 0.0399(11) 0.0358(10) 0.0001(8) 0.0156(8) 0.0039(8)
C7 0.0360(10) 0.0456(12) 0.0324(9) -0.0062(8) 0.0126(8) 0.0030(8)
C12 0.0395(10) 0.0415(12) 0.0349(10) 0.0040(8) 0.0204(8) -0.0005(8)
C6 0.0375(10) 0.0409(11) 0.0297(9) 0.0001(8) 0.0149(8) 0.0049(8)
C4 0.0378(11) 0.0432(12) 0.0419(11) 0.0029(9) 0.0191(9) 0.0047(9)
C3 0.0539(13) 0.0438(12) 0.0364(10) 0.0044(9) 0.0171(10) 0.0111(10)
C10 0.0312(10) 0.0467(12) 0.0440(11) -0.0068(9) 0.0163(9) -0.0022(9)
C13 0.0488(11) 0.0384(12) 0.0383(10) 0.0000(9) 0.0193(9) -0.0051(9)
C16 0.0423(11) 0.0385(12) 0.0470(11) 0.0013(9) 0.0216(10) -0.0043(9)
C14 0.0530(12) 0.0477(13) 0.0320(10) 0.0013(9) 0.0181(9) 0.0041(10)
C2 0.0377(11) 0.0635(15) 0.0436(12) 0.0017(11) 0.0041(9) 0.0068(10)
C15 0.0571(13) 0.0510(13) 0.0397(11) 0.0092(10) 0.0254(10) -0.0038(10)
C8 0.0397(11) 0.0689(16) 0.0429(12) 0.0017(11) 0.0091(10) 0.0125(10)
C1 0.0344(11) 0.0744(17) 0.0597(14) 0.0088(13) 0.0146(11) -0.0017(11)
C9 0.0589(15) 0.0790(18) 0.0349(11) 0.0118(11) 0.0116(11) 0.0189(12)
C17 0.124(3) 0.0638(18) 0.0451(14) -0.0116(12) 0.0276(16) -0.0035(16)

loop_
_atom_type_symbol
_atom_type_description
_atom_type_scat_dispersion_real
_atom_type_scat_dispersion_imag
_atom_type_scat_source
C C 0.0033 0.0016 'International Tables Vol C Tables 4.2.6.8 and 6.1.1.4'
H H 0.0000 0.0000 'International Tables Vol C Tables 4.2.6.8 and 6.1.1.4'
N N 0.0061 0.0033 'International Tables Vol C Tables 4.2.6.8 and 6.1.1.4'
O O 0.0106 0.0060 'International Tables Vol C Tables 4.2.6.8 and 6.1.1.4'
S S 0.1246 0.1234 'International Tables Vol C Tables 4.2.6.8 and 6.1.1.4'

loop_
_geom_angle_atom_site_label_1
_geom_angle_atom_site_label_2
_geom_angle_atom_site_label_3
_geom_angle
_geom_angle_site_symmetry_1
_geom_angle_site_symmetry_3
_geom_angle_publ_flag
C9 S1 C6 92.38(10) . . ?
C14 O2 C17 119.28(17) . . ?
C1 N1 C5 117.61(17) . . ?
N1 C5 C6 114.81(16) . . ?
N1 C5 C4 121.49(17) . . ?
C4 C5 C6 123.69(17) . . ?
C12 C11 C10 122.65(17) . . ?
C12 C11 C16 118.89(17) . . ?
C16 C11 C10 118.42(18) . . ?
C6 C7 C10 127.98(17) . . ?
C6 C7 C8 112.39(18) . . ?
C8 C7 C10 119.59(18) . . ?
C11 C12 H12 119.4 . . ?
C13 C12 C11 121.16(17) . . ?
C13 C12 H12 119.4 . . ?
C5 C6 S1 117.90(13) . . ?
C7 C6 S1 110.15(14) . . ?
C7 C6 C5 131.92(16) . . ?
C5 C4 H4 120.2 . . ?
C3 C4 C5 119.55(18) . . ?
C3 C4 H4 120.2 . . ?
C4 C3 H3 120.5 . . ?
C2 C3 C4 118.95(19) . . ?
C2 C3 H3 120.5 . . ?
O1 C10 C11 121.17(18) . . ?
O1 C10 C7 118.04(18) . . ?
C11 C10 C7 120.66(17) . . ?
C12 C13 H13 120.4 . . ?
C12 C13 C14 119.13(19) . . ?
C14 C13 H13 120.4 . . ?
C11 C16 H16 119.9 . . ?
C15 C16 C11 120.24(19) . . ?
C15 C16 H16 119.9 . . ?
O2 C14 C13 124.0(2) . . ?
O2 C14 C15 115.85(18) . . ?
C15 C14 C13 120.17(18) . . ?
C3 C2 H2 121.0 . . ?
C3 C2 C1 117.9(2) . . ?
C1 C2 H2 121.0 . . ?
C16 C15 C14 120.38(18) . . ?
C16 C15 H15 119.8 . . ?
C14 C15 H15 119.8 . . ?
C7 C8 H8 123.3 . . ?
C9 C8 C7 113.5(2) . . ?
C9 C8 H8 123.3 . . ?
N1 C1 C2 124.3(2) . . ?
N1 C1 H1 117.8 . . ?
C2 C1 H1 117.8 . . ?
S1 C9 H9 124.2 . . ?
C8 C9 S1 111.57(16) . . ?
C8 C9 H9 124.2 . . ?
O2 C17 H17A 109.5 . . ?
O2 C17 H17B 109.5 . . ?
O2 C17 H17C 109.5 . . ?
H17A C17 H17B 109.5 . . ?
H17A C17 H17C 109.5 . . ?
H17B C17 H17C 109.5 . . ?

loop_
_geom_bond_atom_site_label_1
_geom_bond_atom_site_label_2
_geom_bond_distance
_geom_bond_site_symmetry_2
_geom_bond_publ_flag
S1 C6 1.7193(18) . ?
S1 C9 1.693(2) . ?
O1 C10 1.217(2) . ?
O2 C14 1.352(2) . ?
O2 C17 1.414(3) . ?
N1 C5 1.338(2) . ?
N1 C1 1.321(3) . ?
C5 C6 1.459(3) . ?
C5 C4 1.382(2) . ?
C11 C12 1.380(3) . ?
C11 C10 1.474(3) . ?
C11 C16 1.394(3) . ?
C7 C6 1.372(3) . ?
C7 C10 1.489(3) . ?
C7 C8 1.403(3) . ?
C12 H12 0.9300 . ?
C12 C13 1.376(3) . ?
C4 H4 0.9300 . ?
C4 C3 1.372(3) . ?
C3 H3 0.9300 . ?
C3 C2 1.365(3) . ?
C13 H13 0.9300 . ?
C13 C14 1.386(3) . ?
C16 H16 0.9300 . ?
C16 C15 1.365(3) . ?
C14 C15 1.378(3) . ?
C2 H2 0.9300 . ?
C2 C1 1.372(3) . ?
C15 H15 0.9300 . ?
C8 H8 0.9300 . ?
C8 C9 1.344(3) . ?
C1 H1 0.9300 . ?
C9 H9 0.9300 . ?
C17 H17A 0.9600 . ?
C17 H17B 0.9600 . ?
C17 H17C 0.9600 . ?

loop_
_geom_torsion_atom_site_label_1
_geom_torsion_atom_site_label_2
_geom_torsion_atom_site_label_3
_geom_torsion_atom_site_label_4
_geom_torsion
_geom_torsion_site_symmetry_1
_geom_torsion_site_symmetry_2
_geom_torsion_site_symmetry_3
_geom_torsion_site_symmetry_4
_geom_torsion_publ_flag
O2 C14 C15 C16 178.83(19) . . . . ?
N1 C5 C6 S1 17.3(2) . . . . ?
N1 C5 C6 C7 -165.2(2) . . . . ?
N1 C5 C4 C3 4.3(3) . . . . ?
C5 N1 C1 C2 -0.1(3) . . . . ?
C5 C4 C3 C2 -1.7(3) . . . . ?
C11 C12 C13 C14 0.6(3) . . . . ?
C11 C16 C15 C14 0.7(3) . . . . ?
C7 C8 C9 S1 0.0(3) . . . . ?
C12 C11 C10 O1 -160.9(2) . . . . ?
C12 C11 C10 C7 15.0(3) . . . . ?
C12 C11 C16 C15 0.9(3) . . . . ?
C12 C13 C14 O2 -179.56(19) . . . . ?
C12 C13 C14 C15 1.0(3) . . . . ?
C6 S1 C9 C8 0.3(2) . . . . ?
C6 C5 C4 C3 -177.35(18) . . . . ?
C6 C7 C10 O1 -124.5(2) . . . . ?
C6 C7 C10 C11 59.4(3) . . . . ?
C6 C7 C8 C9 -0.4(3) . . . . ?
C4 C5 C6 S1 -161.23(15) . . . . ?
C4 C5 C6 C7 16.3(3) . . . . ?
C4 C3 C2 C1 -1.5(3) . . . . ?
C3 C2 C1 N1 2.5(4) . . . . ?
C10 C11 C12 C13 176.27(17) . . . . ?
C10 C11 C16 C15 -177.05(18) . . . . ?
C10 C7 C6 S1 178.47(17) . . . . ?
C10 C7 C6 C5 0.8(4) . . . . ?
C10 C7 C8 C9 -178.5(2) . . . . ?
C13 C14 C15 C16 -1.7(3) . . . . ?
C16 C11 C12 C13 -1.6(3) . . . . ?
C16 C11 C10 O1 17.0(3) . . . . ?
C16 C11 C10 C7 -167.12(17) . . . . ?
C8 C7 C6 S1 0.6(2) . . . . ?
C8 C7 C6 C5 -177.0(2) . . . . ?
C8 C7 C10 O1 53.2(3) . . . . ?
C8 C7 C10 C11 -122.8(2) . . . . ?
C1 N1 C5 C6 178.16(19) . . . . ?
C1 N1 C5 C4 -3.3(3) . . . . ?
C9 S1 C6 C5 177.50(16) . . . . ?
C9 S1 C6 C7 -0.51(17) . . . . ?
C17 O2 C14 C13 11.5(3) . . . . ?
C17 O2 C14 C15 -169.1(2) . . . . ?
